data_2000370
loop_
_publ_author_name
'Kozma, D.'
'Larsen, S.'
'\'Acs, M.'

_publ_section_title
;
 Structure of (<i>R</i>)-<i>N</i>-(1-phenylethyl)succinamic acid at 110
 K
;
_journal_issue 12
_journal_name_full 'Acta Crystallographica Section C'
_journal_page_first 2182
_journal_page_last 2185
_journal_paper_doi 10.1107/S0108270192003652
_journal_volume 48
_journal_year 1992
_chemical_formula_sum 'C12 H15 N O3'
_chemical_formula_weight 221.26
_space_group_crystal_system monoclinic
_space_group_IT_number 4
_space_group_name_Hall 'P 2yb'
_space_group_name_H-M_alt 'P 1 21 1'
_cell_angle_alpha 90
_cell_angle_beta 108.717(4)
_cell_angle_gamma 90
_cell_formula_units_Z 4
_cell_length_a 14.3799(7)
_cell_length_b 5.0922(7)
_cell_length_c 16.4737(11)
_cell_volume 1142.50(19)
_diffrn_radiation_type Cu
_diffrn_radiation_wavelength 1.54178
_exptl_absorpt_coefficient_mu 0.723
_exptl_crystal_density_diffrn 1.272
_exptl_crystal_density_meas 1.278
_exptl_crystal_F_000 472
_cod_data_source_file ab0233.cif
_cod_data_source_block ab0233a
_cod_depositor_comments
;
 Marking atoms 'H1A', 'H1B' and 'H2A', 'H2B' as belonging to
 disorder groups '1' and '2' with the occupancies of 0.5
 accordingly.

 Antanas Vaitkus,
 2017-01-19

 Adding the _atom_site_type_symbol data item.

 Antanas Vaitkus,
 2017-01-19
;
_cod_original_cell_volume 1142(2)
_cod_original_formula_sum 'C12 H15 N1 O3'
_cod_database_code 2000370

loop_
_space_group_symop_id
_space_group_symop_operation_xyz
1 x,y,z
2 -x,y+1/2,-z

loop_
_atom_site_label
_atom_site_type_symbol
_atom_site_fract_x
_atom_site_fract_y
_atom_site_fract_z
_atom_site_U_iso_or_equiv
_atom_site_occupancy
_atom_site_disorder_group
O1A O .4119(2) .0203(5) .52560(10) .0205(6) 1 .
O2A O .34380(10) .3970(5) .46460(10) .0250(5) 1 .
O3A O .40160(10) .0 .21310(10) .0206(5) 1 .
N(A) N .4080(2) .4308(5) .18140(10) .0163(5) 1 .
C1A C .3873(2) .1822(7) .4631(2) .0177(6) 1 .
C2A C .4113(2) .1070(7) .3840(2) .0186(6) 1 .
C3A C .3883(2) .3213(6) .3169(2) .0161(6) 1 .
C4A C .4011(2) .2331(6) .2333(2) .0153(6) 1 .
C5A C .4748(2) .5877(7) .0724(2) .0225(8) 1 .
C6A C .4077(2) .3884(6) .0939(2) .0160(6) 1 .
C7A C .3046(2) .3993(6) .0301(2) .0152(6) 1 .
C8A C .2754(2) .2163(7) -.0364(2) .0199(8) 1 .
C9A C .1821(2) .2276(7) -.0969(2) .0238(8) 1 .
C10A C .1167(2) .4220(7) -.0910(2) .0231(8) 1 .
C11A C .1450(2) .6039(7) -.0250(2) .0252(8) 1 .
C12A C .2380(2) .5942(7) .0351(2) .0213(8) 1 .
O1B O .3150(2) .5461(5) .60750(10) .0261(5) 1 .
O2B O .3765(2) .1613(5) .66700(10) .0280(6) 1 .
O3B O .1283(2) .3331(4) .68810(10) .0209(5) 1 .
N(B) N .0783(2) .7549(5) .6583(2) .0176(6) 1 .
C1B C .3404(2) .3850(7) .6704(2) .0179(6) 1 .
C2B C .3286(2) .4724(7) .7533(2) .0194(6) 1 .
C3B C .2477(2) .6764(7) .7425(2) .0199(8) 1 .
C4B C .1467(2) .5713(7) .6937(2) .0174(6) 1 .
C5B C -.0781(2) .8879(8) .5553(2) .0244(8) 1 .
C6B C -.0262(2) .6917(7) .6252(2) .0179(6) 1 .
C7B C -.0705(2) .6849(7) .6981(2) .0176(6) 1 .
C8B C -.1357(2) .4858(7) .7012(2) .0201(8) 1 .
C9B C -.1741(2) .4737(7) .7689(2) .0242(8) 1 .
C10B C -.1485(2) .6603(7) .8330(2) .0224(8) 1 .
C11B C -.0859(2) .8627(7) .8290(2) .0216(8) 1 .
C12B C -.0468(2) .8748(7) .7620(2) .0196(8) 1 .
H1A H .400 .068 .574 ? 0.5 1
H2A H .334 .448 .513 ? 0.5 2
H6A H .432 .218 .088 ? 1 .
H8A H .321 .079 -.039 ? 1 .
H9A H .164 .103 -.143 ? 1 .
H11A H .099 .736 -.020 ? 1 .
H2A1 H .375 -.045 .359 ? 1 .
H2A2 H .480 .066 .399 ? 1 .
H3A2 H .323 .377 .307 ? 1 .
H5A2 H .478 .556 .016 ? 1 .
HNA H .416 .576 .207 ? 1 .
H10A H .053 .434 -.134 ? 1 .
H12A H .257 .718 .081 ? 1 .
H3A1 H .432 .466 .340 ? 1 .
H5A1 H .539 .576 .113 ? 1 .
H5A3 H .449 .761 .074 ? 1 .
HNB H .105 .910 .668 ? 1 .
H9B H -.220 .338 .770 ? 1 .
H11B H -.067 .994 .875 ? 1 .
H2B1 H .389 .545 .789 ? 1 .
H5B1 H -.049 .889 .512 ? 1 .
H5B3 H -.073 1.061 .581 ? 1 .
H1B H .325 .495 .559 ? 0.5 1
H2B H .389 .113 .619 ? 0.5 2
H6B H -.034 .523 .599 ? 1 .
H8B H -.156 .358 .655 ? 1 .
H10B H -.174 .652 .880 ? 1 .
H12B H -.002 1.016 .760 ? 1 .
H2B2 H .314 .324 .783 ? 1 .
H3B1 H .262 .823 .713 ? 1 .
H3B2 H .248 .734 .798 ? 1 .
H5B2 H -.146 .844 .533 ? 1 .

loop_
_geom_bond_atom_site_label_1
_geom_bond_atom_site_label_2
_geom_bond_distance
C1A O1A 1.277(4)
C1A O2A 1.264(5)
C1A C2A 1.500(5)
C2A C3A 1.512(5)
C3A C4A 1.515(5)
C4A N(A) 1.345(4)
C4A O3A 1.234(4)
C6A N(A) 1.457(4)
C5A C6A 1.519(5)
C6A C7A 1.519(4)
C7A C8A 1.396(5)
C7A C12A 1.399(5)
C8A C9A 1.392(4)
C9A C10A 1.390(5)
C10A C11A 1.387(5)
C11A C12A 1.387(5)
C1B O1B 1.279(4)
C1B O2B 1.261(4)
C1B C2B 1.495(4)
C2B C3B 1.527(5)
C3B C4B 1.514(5)
C4B N(B) 1.347(4)
C4B O3B 1.239(4)
C6B N(B) 1.460(4)
C5B C6B 1.527(5)
C6B C7B 1.529(4)
C7B C8B 1.393(5)
C7B C12B 1.390(5)
C8B C9B 1.396(6)
C9B C10B 1.380(5)
C10B C11B 1.384(6)
C11B C12B 1.391(4)
